data_7246011
loop_
_publ_author_name
'Dazem, Cyrielle L. F.'
'Inge, A. Ken'
'Luneau, Dominique'
'\"Ohrstr\"om, Lars'
'Nenwa, Justin'

_publ_section_title
;
 Synthesis, structure and magnetic properties of two
 bis(oxalato)cuprate(ii) salts with pyridinium type counter ions
;
_journal_issue 10
_journal_name_full CrystEngComm
_journal_page_first 1479
_journal_page_last 1485
_journal_paper_doi 10.1039/D2CE01513G
_journal_volume 25
_journal_year 2023
_chemical_formula_sum 'C14 H14 Cu N4 O10'
_chemical_formula_weight 461.83
_space_group_crystal_system triclinic
_space_group_IT_number 2
_space_group_name_Hall '-P 1'
_space_group_name_H-M_alt 'P -1'
_atom_sites_solution_hydrogens difmap
_audit_creation_method SHELXL-2014/7
_audit_update_record
;
2018-06-11 deposited with the CCDC.	2022-12-16 downloaded from the CCDC.
;
_cell_angle_alpha 85.712(5)
_cell_angle_beta 77.270(5)
_cell_angle_gamma 80.208(5)
_cell_formula_units_Z 1
_cell_length_a 5.1171(6)
_cell_length_b 7.2429(7)
_cell_length_c 11.4209(11)
_cell_measurement_reflns_used 4582
_cell_measurement_temperature 298(2)
_cell_measurement_theta_max 26.79
_cell_measurement_theta_min 2.86
_cell_volume 406.56(7)
_computing_cell_refinement 'Bruker SAINT'
_computing_data_collection 'Bruker APEX2'
_computing_data_reduction 'Bruker SAINT'
_computing_molecular_graphics 'Bruker SHELXTL'
_computing_publication_material 'Bruker SHELXTL'
_computing_structure_refinement 'SHELXL-2014 (Sheldrick 2014)'
_computing_structure_solution 'SHELXS-97 (Sheldrick 2008)'
_diffrn_ambient_temperature 298(2)
_diffrn_measured_fraction_theta_full 0.999
_diffrn_measured_fraction_theta_max 0.996
_diffrn_measurement_device_type 'Bruker APEX-II CCD'
_diffrn_measurement_method '\f and \w scans'
_diffrn_radiation_type MoK\a
_diffrn_radiation_wavelength 0.71073
_diffrn_reflns_av_R_equivalents 0.0818
_diffrn_reflns_av_unetI/netI 0.0486
_diffrn_reflns_Laue_measured_fraction_full 0.999
_diffrn_reflns_Laue_measured_fraction_max 0.996
_diffrn_reflns_limit_h_max 6
_diffrn_reflns_limit_h_min -6
_diffrn_reflns_limit_k_max 9
_diffrn_reflns_limit_k_min -9
_diffrn_reflns_limit_l_max 14
_diffrn_reflns_limit_l_min -14
_diffrn_reflns_number 13398
_diffrn_reflns_point_group_measured_fraction_full 0.999
_diffrn_reflns_point_group_measured_fraction_max 0.996
_diffrn_reflns_theta_full 25.242
_diffrn_reflns_theta_max 27.259
_diffrn_reflns_theta_min 2.856
_exptl_absorpt_coefficient_mu 1.415
_exptl_crystal_density_diffrn 1.886
_exptl_crystal_description needle
_exptl_crystal_F_000 235
_refine_diff_density_max 0.424
_refine_diff_density_min -0.360
_refine_diff_density_rms 0.082
_refine_ls_extinction_method none
_refine_ls_goodness_of_fit_ref 1.006
_refine_ls_hydrogen_treatment refall
_refine_ls_matrix_type full
_refine_ls_number_parameters 161
_refine_ls_number_reflns 1824
_refine_ls_number_restraints 1
_refine_ls_restrained_S_all 1.006
_refine_ls_R_factor_all 0.0551
_refine_ls_R_factor_gt 0.0395
_refine_ls_shift/su_max 0.001
_refine_ls_shift/su_mean 0.000
_refine_ls_structure_factor_coef Fsqd
_refine_ls_weighting_details 'w=1/[\s^2^(Fo^2^)+(0.0389P)^2^+0.4507P] where P=(Fo^2^+2Fc^2^)/3'
_refine_ls_weighting_scheme calc
_refine_ls_wR_factor_gt 0.0848
_refine_ls_wR_factor_ref 0.0917
_reflns_Friedel_coverage 0.000
_reflns_number_gt 1541
_reflns_number_total 1824
_reflns_threshold_expression 'I > 2\s(I)'
_cod_data_source_file d2ce01513g2.cif
_cod_data_source_block DAZ10
_cod_depositor_comments 'Adding full bibliography for 7246009--7246013.cif.'
_cod_database_code 7246011
_shelx_shelxl_version_number 2014/7
_shelx_space_group_comment
;
The symmetry employed for this shelxl refinement is uniquely defined
by the following loop, which should always be used as a source of
symmetry information in preference to the above space-group names.
They are only intended as comments.
;

loop_
_space_group_symop_operation_xyz
'x, y, z'
'-x, -y, -z'

loop_
_atom_site_label
_atom_site_type_symbol
_atom_site_fract_x
_atom_site_fract_y
_atom_site_fract_z
_atom_site_U_iso_or_equiv
_atom_site_adp_type
_atom_site_occupancy
_atom_site_site_symmetry_order
_atom_site_calc_flag
_atom_site_refinement_flags_posn
_atom_site_refinement_flags_adp
_atom_site_refinement_flags_occupancy
_atom_site_disorder_assembly
_atom_site_disorder_group
Cu1 Cu 0.0000 1.0000 0.5000 0.02572(18) Uani 1 2 d S . P . .
O1 O 0.2435(4) 0.8189(3) 0.57298(17) 0.0273(4) Uani 1 1 d . . . . .
O2 O -0.2394(4) 0.9991(3) 0.65623(16) 0.0243(4) Uani 1 1 d . . . . .
O3 O 0.2768(4) 0.6822(3) 0.75118(17) 0.0292(5) Uani 1 1 d . . . . .
O4 O -0.2432(4) 0.8748(3) 0.84001(18) 0.0369(5) Uani 1 1 d . . . . .
C1 C 0.1550(5) 0.7867(4) 0.6844(2) 0.0196(5) Uani 1 1 d . . . . .
C2 C -0.1347(5) 0.8920(4) 0.7359(2) 0.0204(5) Uani 1 1 d . . . . .
N1 N 0.2264(5) 1.2820(4) 0.5757(2) 0.0295(6) Uani 1 1 d . . . . .
C3 C 0.1294(5) 1.2921(4) 0.6945(2) 0.0202(5) Uani 1 1 d . . . . .
C4 C -0.1247(5) 1.4003(4) 0.7423(2) 0.0216(6) Uani 1 1 d . . . . .
C5 C -0.2197(6) 1.3996(4) 0.8633(3) 0.0286(6) Uani 1 1 d . . . . .
C6 C -0.0685(6) 1.2914(4) 0.9397(3) 0.0329(7) Uani 1 1 d D . . . .
C7 C 0.1716(6) 1.1884(4) 0.8922(3) 0.0304(7) Uani 1 1 d . . . . .
O5 O -0.2466(4) 1.5003(3) 0.65912(18) 0.0319(5) Uani 1 1 d . . . . .
N2 N 0.2629(5) 1.1907(3) 0.7718(2) 0.0245(5) Uani 1 1 d . . . . .
H1 H 0.391(8) 1.239(5) 0.550(3) 0.033(9) Uiso 1 1 d . . . . .
H2 H 0.149(7) 1.367(5) 0.534(3) 0.031(9) Uiso 1 1 d . . . . .
H3 H -0.415(8) 1.563(5) 0.694(3) 0.056(11) Uiso 1 1 d . . . . .
H4 H -0.391(7) 1.475(5) 0.895(3) 0.035(9) Uiso 1 1 d . . . . .
H5 H -0.127(7) 1.291(5) 1.0180(17) 0.040(9) Uiso 1 1 d D . . . .
H6 H 0.280(7) 1.115(4) 0.932(3) 0.030(8) Uiso 1 1 d . . . . .
H7 H 0.417(8) 1.132(5) 0.740(3) 0.036(9) Uiso 1 1 d . . . . .

loop_
_atom_site_aniso_label
_atom_site_aniso_U_11
_atom_site_aniso_U_22
_atom_site_aniso_U_33
_atom_site_aniso_U_23
_atom_site_aniso_U_13
_atom_site_aniso_U_12
Cu1 0.0166(3) 0.0333(3) 0.0221(3) 0.0031(2) -0.00368(19) 0.00798(19)
O1 0.0166(9) 0.0378(11) 0.0222(10) 0.0027(8) -0.0019(8) 0.0059(8)
O2 0.0160(9) 0.0312(10) 0.0224(10) 0.0025(8) -0.0048(7) 0.0044(8)
O3 0.0198(10) 0.0358(11) 0.0274(11) 0.0052(9) -0.0061(8) 0.0067(8)
O4 0.0289(11) 0.0519(14) 0.0228(11) 0.0017(9) -0.0016(9) 0.0072(10)
C1 0.0133(12) 0.0206(13) 0.0251(14) -0.0017(10) -0.0064(10) 0.0005(10)
C2 0.0160(13) 0.0229(13) 0.0224(14) -0.0041(10) -0.0043(10) -0.0016(10)
N1 0.0163(12) 0.0372(15) 0.0272(13) 0.0023(11) 0.0006(10) 0.0094(11)
C3 0.0140(12) 0.0220(13) 0.0246(14) -0.0007(10) -0.0051(10) -0.0019(10)
C4 0.0154(12) 0.0230(13) 0.0253(14) -0.0005(11) -0.0053(10) 0.0009(10)
C5 0.0221(14) 0.0325(16) 0.0261(15) -0.0023(12) -0.0012(12) 0.0053(12)
C6 0.0355(17) 0.0388(17) 0.0225(15) 0.0006(13) -0.0063(13) -0.0017(14)
C7 0.0294(16) 0.0349(17) 0.0278(16) 0.0045(13) -0.0141(13) 0.0005(13)
O5 0.0224(11) 0.0403(12) 0.0251(11) 0.0042(9) -0.0037(8) 0.0129(9)
N2 0.0153(11) 0.0267(12) 0.0294(13) -0.0006(10) -0.0055(10) 0.0037(10)

loop_
_atom_type_symbol
_atom_type_description
_atom_type_scat_dispersion_real
_atom_type_scat_dispersion_imag
_atom_type_scat_source
C C 0.0033 0.0016 'International Tables Vol C Tables 4.2.6.8 and 6.1.1.4'
H H 0.0000 0.0000 'International Tables Vol C Tables 4.2.6.8 and 6.1.1.4'
N N 0.0061 0.0033 'International Tables Vol C Tables 4.2.6.8 and 6.1.1.4'
O O 0.0106 0.0060 'International Tables Vol C Tables 4.2.6.8 and 6.1.1.4'
Cu Cu 0.3201 1.2651 'International Tables Vol C Tables 4.2.6.8 and 6.1.1.4'

loop_
_geom_angle_atom_site_label_1
_geom_angle_atom_site_label_2
_geom_angle_atom_site_label_3
_geom_angle
_geom_angle_site_symmetry_1
_geom_angle_site_symmetry_3
_geom_angle_publ_flag
O1 Cu1 O1 180.0 . 2_576 ?
O1 Cu1 O2 84.89(8) . . ?
O1 Cu1 O2 95.11(8) 2_576 . ?
O1 Cu1 O2 95.11(8) . 2_576 ?
O1 Cu1 O2 84.89(8) 2_576 2_576 ?
O2 Cu1 O2 180.0 . 2_576 ?
C1 O1 Cu1 113.64(16) . . ?
C2 O2 Cu1 113.40(16) . . ?
O3 C1 O1 125.8(2) . . ?
O3 C1 C2 119.4(2) . . ?
O1 C1 C2 114.8(2) . . ?
O4 C2 O2 125.0(2) . . ?
O4 C2 C1 121.8(2) . . ?
O2 C2 C1 113.2(2) . . ?
C3 N1 H1 119(2) . . ?
C3 N1 H2 114(2) . . ?
H1 N1 H2 119(3) . . ?
N2 C3 N1 120.7(2) . . ?
N2 C3 C4 117.6(2) . . ?
N1 C3 C4 121.6(2) . . ?
O5 C4 C5 126.3(2) . . ?
O5 C4 C3 114.3(2) . . ?
C5 C4 C3 119.4(2) . . ?
C4 C5 C6 120.2(3) . . ?
C4 C5 H4 118.5(19) . . ?
C6 C5 H4 121.3(19) . . ?
C7 C6 C5 119.4(3) . . ?
C7 C6 H5 120(2) . . ?
C5 C6 H5 121(2) . . ?
C6 C7 N2 119.6(3) . . ?
C6 C7 H6 127(2) . . ?
N2 C7 H6 114(2) . . ?
C4 O5 H3 111(2) . . ?
C3 N2 C7 123.8(2) . . ?
C3 N2 H7 115(2) . . ?
C7 N2 H7 121(2) . . ?

loop_
_geom_bond_atom_site_label_1
_geom_bond_atom_site_label_2
_geom_bond_distance
_geom_bond_site_symmetry_2
_geom_bond_publ_flag
Cu1 O1 1.9251(18) . ?
Cu1 O1 1.9251(18) 2_576 ?
Cu1 O2 1.9293(18) . ?
Cu1 O2 1.9293(18) 2_576 ?
O1 C1 1.272(3) . ?
O2 C2 1.298(3) . ?
O3 C1 1.227(3) . ?
O4 C2 1.203(3) . ?
C1 C2 1.557(4) . ?
N1 C3 1.342(4) . ?
N1 H1 0.84(4) . ?
N1 H2 0.84(3) . ?
C3 N2 1.336(3) . ?
C3 C4 1.417(4) . ?
C4 O5 1.350(3) . ?
C4 C5 1.359(4) . ?
C5 C6 1.401(4) . ?
C5 H4 0.96(3) . ?
C6 C7 1.347(4) . ?
C6 H5 0.879(18) . ?
C7 N2 1.351(4) . ?
C7 H6 0.88(3) . ?
O5 H3 0.93(4) . ?
N2 H7 0.84(4) . ?
